data_4349981
loop_
_publ_author_name
'Zhao, Li-Ming'
'Shen, Xia-Qiang'
'Tan, Li-Ting'
'Zhang, Wen-Ting'
'Song, Kai-Yue'
'Jiang, Rong'
'Li, Hao-Hong'
'Chen, Zhi-Rong'

_publ_section_title
;
 Encapsulation of stilbazolium-type dyes into layered metal--organic
 frameworks: solvent-dependent luminescence chromisms and their mechanisms
;
_journal_issue 5
_journal_name_full 'Inorganic Chemistry Frontiers'
_journal_page_first 1195
_journal_paper_doi 10.1039/C8QI01332B
_journal_volume 6
_journal_year 2019
_chemical_formula_moiety 'C66 H58 Cd3 N4 O16, 2(C3 H7 N O)'
_chemical_formula_sum 'C72 H72 Cd3 N6 O18'
_chemical_formula_weight 1646.59
_space_group_IT_number 15
_space_group_name_Hall '-C 2yc'
_space_group_name_H-M_alt 'C 1 2/c 1'
_symmetry_cell_setting monoclinic
_symmetry_space_group_name_H-M 'C 1 2/c 1'
_atom_sites_solution_hydrogens geom
_atom_sites_solution_primary direct
_atom_sites_solution_secondary difmap
_audit_creation_method SHELXL-97
_audit_update_record
;
2018-09-03 deposited with the CCDC.	2019-03-19 downloaded from the CCDC.
;
_cell_angle_alpha 90.00
_cell_angle_beta 98.130(3)
_cell_angle_gamma 90.00
_cell_formula_units_Z 4
_cell_length_a 29.769(2)
_cell_length_b 17.2176(15)
_cell_length_c 15.6463(14)
_cell_measurement_reflns_used 61567
_cell_measurement_temperature 293(2)
_cell_measurement_theta_max 27.82
_cell_measurement_theta_min 2.88
_cell_volume 7938.9(11)
_computing_cell_refinement 'Nonius CAD4 software'
_computing_data_collection 'Nonius CAD4 software'
_computing_data_reduction 'XCAD (P.McArdle, 2000)'
_computing_molecular_graphics 'ORTEX (P.McArdle, 1995)'
_computing_publication_material 'SHELXL-97/2 (Sheldrick,1997)'
_computing_structure_refinement 'SHELXL-97 (Sheldrick, 1997)'
_computing_structure_solution 'SHELXS-97 (Sheldrick, 1990)'
_diffrn_ambient_temperature 296(2)
_diffrn_detector_area_resol_mean None
_diffrn_measured_fraction_theta_full 0.976
_diffrn_measured_fraction_theta_max 0.976
_diffrn_measurement_device_type 'Bruker P4'
_diffrn_measurement_method '\w scans'
_diffrn_radiation_monochromator graphite
_diffrn_radiation_source 'fine-focus sealed tube'
_diffrn_radiation_type MoK\a
_diffrn_radiation_wavelength 0.71073
_diffrn_reflns_av_R_equivalents 0.0617
_diffrn_reflns_av_sigmaI/netI 0.0501
_diffrn_reflns_limit_h_max 38
_diffrn_reflns_limit_h_min -37
_diffrn_reflns_limit_k_max 22
_diffrn_reflns_limit_k_min -22
_diffrn_reflns_limit_l_max 19
_diffrn_reflns_limit_l_min -20
_diffrn_reflns_number 61567
_diffrn_reflns_theta_full 27.82
_diffrn_reflns_theta_max 27.82
_diffrn_reflns_theta_min 2.88
_diffrn_standards_decay_% 'not measured'
_diffrn_standards_interval_count 'not measured'
_diffrn_standards_interval_time 'not measured'
_diffrn_standards_number None
_exptl_absorpt_coefficient_mu 0.862
_exptl_absorpt_correction_T_max 0.289
_exptl_absorpt_correction_T_min 0.063
_exptl_absorpt_correction_type multi-scan
_exptl_absorpt_process_details 'TEXRAY software (Molecular Structure Corporation, 1999)'
_exptl_crystal_colour Yellow
_exptl_crystal_density_diffrn 1.378
_exptl_crystal_density_method 'not measured'
_exptl_crystal_description Block
_exptl_crystal_F_000 3336
_exptl_crystal_size_max 0.40
_exptl_crystal_size_mid 0.30
_exptl_crystal_size_min 0.25
_refine_diff_density_max 1.779
_refine_diff_density_min -0.816
_refine_diff_density_rms 0.131
_refine_ls_extinction_method none
_refine_ls_goodness_of_fit_ref 1.073
_refine_ls_hydrogen_treatment constr
_refine_ls_matrix_type full
_refine_ls_number_parameters 418
_refine_ls_number_reflns 9216
_refine_ls_number_restraints 8
_refine_ls_restrained_S_all 1.080
_refine_ls_R_factor_all 0.0972
_refine_ls_R_factor_gt 0.0642
_refine_ls_shift/su_max 0.013
_refine_ls_shift/su_mean 0.001
_refine_ls_structure_factor_coef Fsqd
_refine_ls_weighting_details 'calc w=1/[\s^2^(Fo^2^)+(0.1158P)^2^+21.1444P] where P=(Fo^2^+2Fc^2^)/3'
_refine_ls_weighting_scheme calc
_refine_ls_wR_factor_gt 0.1846
_refine_ls_wR_factor_ref 0.2039
_reflns_number_gt 6439
_reflns_number_total 9216
_reflns_threshold_expression >2sigma(I)
_cod_data_source_file c8qi01332b2.cif
_cod_data_source_block 2
_cod_depositor_comments
;
The following automatic conversions were performed:

data item '_exptl_absorpt_correction_type' value 'Multi-Scan' was
changed to 'multi-scan' in accordance with the
/home/saulius/struct/COD-crude-data/automatic-downloads/DataCite-retrospective/RSC/depositions/lib/dictionaries/cif_core.dic
dictionary named 'cif_core.dic' version 2.4.2 last updated on
2011-04-26.

data item '_symmetry_cell_setting' value 'Monoclinic' was changed to
'monoclinic' in accordance with the
/home/saulius/struct/COD-crude-data/automatic-downloads/DataCite-retrospective/RSC/depositions/lib/dictionaries/cif_core.dic
dictionary named 'cif_core.dic' version 2.4.2 last updated on
2011-04-26.

Automatic conversion script
Id: cif_fix_values 6909 2019-04-08 15:41:33Z antanas 
;
_cod_original_cell_volume 7938.8(12)
_cod_original_sg_symbol_Hall -C2yc
_cod_original_sg_symbol_H-M C2/c
_cod_database_code 4349981

loop_
_symmetry_equiv_pos_as_xyz
'x, y, z'
'-x, y, -z+1/2'
'x+1/2, y+1/2, z'
'-x+1/2, y+1/2, -z+1/2'
'-x, -y, -z'
'x, -y, z-1/2'
'-x+1/2, -y+1/2, -z'
'x+1/2, -y+1/2, z-1/2'

loop_
_atom_site_label
_atom_site_type_symbol
_atom_site_fract_x
_atom_site_fract_y
_atom_site_fract_z
_atom_site_U_iso_or_equiv
_atom_site_adp_type
_atom_site_occupancy
_atom_site_symmetry_multiplicity
_atom_site_calc_flag
_atom_site_refinement_flags
Cd1 Cd 0.322152(12) 0.15042(2) 0.66783(3) 0.04405(16) Uani 1 1 d .
Cd2 Cd 0.2500 0.2500 0.5000 0.04104(18) Uani 1 2 d S
O1 O 0.25105(15) 0.1020(3) 0.7135(4) 0.0888(18) Uani 1 1 d .
O2 O 0.24954(12) 0.2077(3) 0.6381(3) 0.0584(11) Uani 1 1 d .
O3 O -0.1096(3) 0.5783(4) 0.6691(9) 0.201(6) Uani 1 1 d .
O4 O -0.1681(2) 0.5217(4) 0.6603(7) 0.158(4) Uani 1 1 d .
O5 O -0.19459(13) -0.1741(2) 0.5538(3) 0.0577(11) Uani 1 1 d .
O6 O -0.14006(14) -0.2484(2) 0.6229(3) 0.0661(13) Uani 1 1 d .
O7 O 0.3457(2) 0.2008(5) 0.8008(4) 0.121(3) Uani 1 1 d .
O8 O 0.29755(16) 0.1400(2) 0.4979(4) 0.0693(13) Uani 1 1 d .
O9 O -0.2810(8) 0.3979(14) 0.5262(16) 0.341(10) Uiso 1 1 d .
N1 N 0.3999(6) 0.2824(11) 0.8636(9) 0.221(8) Uani 1 1 d D
N2 N 0.3132(4) 0.0311(5) 0.4312(5) 0.121(3) Uani 1 1 d .
N3 N -0.2562(5) 0.3623(9) 0.6546(10) 0.172(5) Uiso 1 1 d .
C1 C 0.17858(17) 0.1542(3) 0.6632(4) 0.0459(13) Uani 1 1 d .
C2 C 0.15375(18) 0.2139(3) 0.6216(4) 0.0536(15) Uani 1 1 d .
H2 H 0.1687 0.2559 0.6010 0.064 Uiso 1 1 calc R
C3 C 0.10669(18) 0.2124(3) 0.6098(5) 0.0551(15) Uani 1 1 d .
H3 H 0.0904 0.2524 0.5797 0.066 Uiso 1 1 calc R
C4 C 0.08368(18) 0.1510(3) 0.6430(4) 0.0472(14) Uani 1 1 d .
C5 C 0.10874(19) 0.0917(3) 0.6845(5) 0.0590(17) Uani 1 1 d .
H5 H 0.0937 0.0501 0.7057 0.071 Uiso 1 1 calc R
C6 C 0.15563(19) 0.0920(3) 0.6958(5) 0.0582(16) Uani 1 1 d .
H6 H 0.1718 0.0514 0.7248 0.070 Uiso 1 1 calc R
C7 C 0.03300(18) 0.1523(3) 0.6342(5) 0.0508(15) Uani 1 1 d .
C8 C 0.01066(18) 0.2229(3) 0.6394(5) 0.0535(15) Uani 1 1 d .
H8 H 0.0274 0.2687 0.6447 0.064 Uiso 1 1 calc R
C9 C -0.03638(19) 0.2260(3) 0.6369(5) 0.0573(17) Uani 1 1 d .
C10 C -0.06040(18) 0.1574(3) 0.6267(5) 0.0536(16) Uani 1 1 d .
H10 H -0.0918 0.1588 0.6245 0.064 Uiso 1 1 calc R
C11 C -0.03930(17) 0.0858(3) 0.6195(4) 0.0468(13) Uani 1 1 d .
C12 C 0.00756(18) 0.0843(3) 0.6230(4) 0.0508(15) Uani 1 1 d .
H12 H 0.0222 0.0371 0.6177 0.061 Uiso 1 1 calc R
C13 C -0.05938(18) 0.3013(3) 0.6455(5) 0.0544(16) Uani 1 1 d .
C14 C -0.0373(4) 0.3681(7) 0.6372(9) 0.127(4) Uani 1 1 d U
H14 H -0.0082 0.3695 0.6220 0.152 Uiso 1 1 calc R
C15 C -0.0615(3) 0.4372(5) 0.6532(16) 0.238(12) Uani 1 1 d .
H15 H -0.0445 0.4827 0.6599 0.285 Uiso 1 1 calc R
C16 C -0.1039(2) 0.4443(3) 0.6596(5) 0.0608(16) Uani 1 1 d .
C17 C -0.1241(3) 0.3780(5) 0.6616(17) 0.250(13) Uani 1 1 d .
H17 H -0.1544 0.3767 0.6696 0.300 Uiso 1 1 calc R
C18 C -0.1017(3) 0.3093(5) 0.6522(15) 0.228(11) Uani 1 1 d .
H18 H -0.1189 0.2640 0.6506 0.273 Uiso 1 1 calc R
C19 C -0.06772(17) 0.0135(3) 0.6085(4) 0.0482(14) Uani 1 1 d .
C20 C -0.1117(2) 0.0170(3) 0.5668(5) 0.068(2) Uani 1 1 d .
H20 H -0.1228 0.0638 0.5428 0.081 Uiso 1 1 calc R
C21 C -0.1394(2) -0.0478(3) 0.5598(5) 0.0615(18) Uani 1 1 d .
H21 H -0.1690 -0.0440 0.5316 0.074 Uiso 1 1 calc R
C22 C -0.12371(16) -0.1175(3) 0.5942(4) 0.0431(12) Uani 1 1 d .
C23 C -0.07872(19) -0.1217(3) 0.6356(5) 0.0556(15) Uani 1 1 d .
H23 H -0.0673 -0.1684 0.6594 0.067 Uiso 1 1 calc R
C24 C -0.05142(18) -0.0564(3) 0.6408(4) 0.0560(16) Uani 1 1 d .
H24 H -0.0214 -0.0601 0.6668 0.067 Uiso 1 1 calc R
C25 C 0.22894(18) 0.1538(3) 0.6722(4) 0.0494(14) Uani 1 1 d .
C26 C -0.1293(3) 0.5191(4) 0.6649(5) 0.0643(18) Uani 1 1 d .
C27 C -0.15520(18) -0.1861(3) 0.5898(4) 0.0450(13) Uani 1 1 d .
C28 C 0.3823(7) 0.2275(11) 0.8187(10) 0.214(10) Uani 1 1 d D
H28 H 0.4037 0.2007 0.7922 0.257 Uiso 1 1 calc R
C29 C 0.4495(8) 0.2939(15) 0.8896(10) 0.285(15) Uani 1 1 d .
H29A H 0.4547 0.3422 0.9200 0.427 Uiso 1 1 calc R
H29B H 0.4644 0.2949 0.8390 0.427 Uiso 1 1 calc R
H29C H 0.4615 0.2520 0.9264 0.427 Uiso 1 1 calc R
C30 C 0.3726(15) 0.3610(15) 0.857(3) 0.48(3) Uiso 1 1 d D
H30A H 0.3894 0.3995 0.8926 0.713 Uiso 1 1 calc R
H30B H 0.3437 0.3531 0.8760 0.713 Uiso 1 1 calc R
H30C H 0.3682 0.3784 0.7980 0.713 Uiso 1 1 calc R
C31 C 0.2871(3) 0.0774(5) 0.4673(6) 0.089(2) Uani 1 1 d .
H31 H 0.2576 0.0606 0.4697 0.106 Uiso 1 1 calc R
C32 C 0.2999(8) -0.0468(8) 0.4011(13) 0.249(11) Uani 1 1 d .
H32A H 0.3245 -0.0708 0.3774 0.373 Uiso 1 1 calc R
H32B H 0.2738 -0.0436 0.3575 0.373 Uiso 1 1 calc R
H32C H 0.2926 -0.0772 0.4487 0.373 Uiso 1 1 calc R
C33 C 0.3581(6) 0.0532(11) 0.4190(14) 0.224(10) Uani 1 1 d .
H33A H 0.3720 0.0115 0.3915 0.335 Uiso 1 1 calc R
H33B H 0.3757 0.0640 0.4741 0.335 Uiso 1 1 calc R
H33C H 0.3568 0.0987 0.3834 0.335 Uiso 1 1 calc R
C34 C -0.2699(9) 0.4282(17) 0.6074(18) 0.250(11) Uiso 1 1 d .
H34 H -0.2712 0.4794 0.6259 0.299 Uiso 1 1 calc R
C35 C -0.2444(8) 0.2823(13) 0.6264(13) 0.222(8) Uiso 1 1 d .
H35A H -0.2351 0.2507 0.6764 0.334 Uiso 1 1 calc R
H35B H -0.2200 0.2856 0.5924 0.334 Uiso 1 1 calc R
H35C H -0.2704 0.2594 0.5925 0.334 Uiso 1 1 calc R
C36 C -0.2433(11) 0.3882(18) 0.759(2) 0.353(18) Uiso 1 1 d .
H36A H -0.2336 0.3433 0.7928 0.529 Uiso 1 1 calc R
H36B H -0.2696 0.4101 0.7787 0.529 Uiso 1 1 calc R
H36C H -0.2194 0.4261 0.7644 0.529 Uiso 1 1 calc R

loop_
_atom_site_aniso_label
_atom_site_aniso_U_11
_atom_site_aniso_U_22
_atom_site_aniso_U_33
_atom_site_aniso_U_23
_atom_site_aniso_U_13
_atom_site_aniso_U_12
Cd1 0.0260(2) 0.0280(2) 0.0776(3) 0.00696(17) 0.00562(18) 0.00078(13)
Cd2 0.0238(3) 0.0296(3) 0.0672(4) 0.0040(2) -0.0026(2) -0.00647(18)
O1 0.039(2) 0.071(3) 0.156(5) 0.035(4) 0.017(3) 0.007(2)
O2 0.0269(18) 0.077(3) 0.071(3) 0.011(2) 0.0081(18) -0.0154(19)
O3 0.087(5) 0.048(4) 0.46(2) -0.025(7) 0.026(8) 0.023(4)
O4 0.067(4) 0.060(4) 0.355(14) -0.040(5) 0.054(6) 0.024(3)
O5 0.033(2) 0.038(2) 0.099(3) -0.002(2) -0.004(2) -0.0144(16)
O6 0.043(2) 0.040(2) 0.111(4) 0.017(2) -0.002(2) -0.0164(18)
O7 0.102(5) 0.171(7) 0.089(4) -0.033(5) 0.012(4) -0.057(5)
O8 0.049(3) 0.043(2) 0.114(4) -0.021(2) 0.006(3) 0.0035(19)
N1 0.220(17) 0.28(2) 0.144(10) -0.062(12) -0.019(10) -0.114(16)
N2 0.178(10) 0.090(6) 0.097(6) -0.025(5) 0.019(6) 0.045(6)
C1 0.028(3) 0.045(3) 0.067(4) -0.002(3) 0.015(2) -0.006(2)
C2 0.032(3) 0.038(3) 0.096(5) 0.004(3) 0.024(3) -0.007(2)
C3 0.031(3) 0.039(3) 0.097(5) 0.006(3) 0.016(3) -0.005(2)
C4 0.029(3) 0.031(3) 0.084(4) -0.005(3) 0.018(3) -0.0065(19)
C5 0.038(3) 0.034(3) 0.108(5) 0.009(3) 0.022(3) -0.007(2)
C6 0.034(3) 0.043(3) 0.099(5) 0.014(3) 0.017(3) 0.003(2)
C7 0.027(3) 0.033(3) 0.095(5) -0.009(3) 0.017(3) -0.0044(19)
C8 0.031(3) 0.028(3) 0.103(5) -0.005(3) 0.015(3) -0.010(2)
C9 0.033(3) 0.031(3) 0.110(5) -0.007(3) 0.019(3) -0.005(2)
C10 0.023(2) 0.030(3) 0.109(5) 0.002(3) 0.014(3) -0.0059(19)
C11 0.029(2) 0.025(2) 0.086(4) -0.005(3) 0.007(3) -0.0070(19)
C12 0.032(3) 0.027(2) 0.094(5) -0.006(3) 0.015(3) -0.004(2)
C13 0.035(3) 0.024(2) 0.106(5) -0.006(3) 0.016(3) -0.001(2)
C14 0.113(5) 0.103(5) 0.167(6) -0.004(4) 0.022(4) 0.004(4)
C15 0.059(6) 0.031(4) 0.63(4) -0.031(10) 0.057(12) -0.001(4)
C16 0.052(3) 0.033(3) 0.099(5) 0.005(3) 0.012(3) 0.010(3)
C17 0.064(6) 0.042(5) 0.66(4) -0.071(11) 0.114(13) -0.010(4)
C18 0.066(6) 0.051(5) 0.59(3) -0.080(11) 0.119(12) -0.017(4)
C19 0.031(3) 0.031(3) 0.083(4) -0.002(3) 0.009(3) -0.010(2)
C20 0.044(3) 0.034(3) 0.119(6) 0.021(3) -0.012(3) -0.012(2)
C21 0.037(3) 0.040(3) 0.099(5) 0.015(3) -0.019(3) -0.011(2)
C22 0.029(2) 0.035(3) 0.064(3) -0.003(2) 0.003(2) -0.011(2)
C23 0.037(3) 0.031(3) 0.095(5) 0.008(3) -0.003(3) -0.006(2)
C24 0.028(3) 0.039(3) 0.096(5) 0.005(3) -0.009(3) -0.010(2)
C25 0.027(3) 0.048(3) 0.075(4) -0.001(3) 0.015(3) -0.003(2)
C26 0.066(4) 0.032(3) 0.095(5) 0.007(3) 0.011(4) 0.009(3)
C27 0.036(3) 0.033(3) 0.067(4) -0.001(3) 0.009(3) -0.012(2)
C28 0.25(2) 0.27(2) 0.134(11) -0.099(13) 0.064(12) -0.175(18)
C29 0.28(3) 0.43(3) 0.124(12) -0.038(17) -0.031(14) -0.23(3)
C31 0.089(6) 0.065(5) 0.112(7) -0.025(5) 0.010(5) 0.005(4)
C32 0.39(3) 0.103(10) 0.238(19) -0.111(12) -0.002(19) 0.037(14)
C33 0.171(16) 0.221(19) 0.31(3) 0.013(17) 0.131(18) 0.091(14)

loop_
_atom_type_symbol
_atom_type_description
_atom_type_scat_dispersion_real
_atom_type_scat_dispersion_imag
_atom_type_scat_source
C C 0.0033 0.0016 'International Tables Vol C Tables 4.2.6.8 and 6.1.1.4'
H H 0.0000 0.0000 'International Tables Vol C Tables 4.2.6.8 and 6.1.1.4'
N N 0.0061 0.0033 'International Tables Vol C Tables 4.2.6.8 and 6.1.1.4'
O O 0.0106 0.0060 'International Tables Vol C Tables 4.2.6.8 and 6.1.1.4'
Cd Cd -0.8075 1.2024 'International Tables Vol C Tables 4.2.6.8 and 6.1.1.4'

loop_
_geom_angle_atom_site_label_1
_geom_angle_atom_site_label_2
_geom_angle_atom_site_label_3
_geom_angle
_geom_angle_site_symmetry_1
_geom_angle_site_symmetry_3
O4 Cd1 O6 132.7(2) 3_545 3
O4 Cd1 O7 113.6(4) 3_545 .
O6 Cd1 O7 83.5(2) 3 .
O4 Cd1 O2 121.7(2) 3_545 .
O6 Cd1 O2 95.70(15) 3 .
O7 Cd1 O2 100.1(2) . .
O4 Cd1 O3 50.7(2) 3_545 3_545
O6 Cd1 O3 86.7(2) 3 3_545
O7 Cd1 O3 92.3(4) . 3_545
O2 Cd1 O3 167.6(3) . 3_545
O4 Cd1 O1 78.7(2) 3_545 .
O6 Cd1 O1 147.26(17) 3 .
O7 Cd1 O1 91.7(2) . .
O2 Cd1 O1 53.16(15) . .
O3 Cd1 O1 125.9(3) 3_545 .
O4 Cd1 C26 24.8(2) 3_545 3_545
O6 Cd1 C26 110.7(2) 3 3_545
O7 Cd1 C26 103.9(3) . 3_545
O2 Cd1 C26 145.85(19) . 3_545
O3 Cd1 C26 25.9(2) 3_545 3_545
O1 Cd1 C26 101.9(2) . 3_545
O5 Cd2 O5 180.0(2) 5_556 3
O5 Cd2 O2 93.98(16) 5_556 .
O5 Cd2 O2 86.02(16) 3 .
O5 Cd2 O2 86.02(16) 5_556 7_556
O5 Cd2 O2 93.98(16) 3 7_556
O2 Cd2 O2 180.0 . 7_556
O5 Cd2 O8 93.65(15) 5_556 7_556
O5 Cd2 O8 86.35(15) 3 7_556
O2 Cd2 O8 99.09(18) . 7_556
O2 Cd2 O8 80.91(18) 7_556 7_556
O5 Cd2 O8 86.35(15) 5_556 .
O5 Cd2 O8 93.65(15) 3 .
O2 Cd2 O8 80.91(18) . .
O2 Cd2 O8 99.09(18) 7_556 .
O8 Cd2 O8 180.0 7_556 .
C25 O1 Cd1 91.2(4) . .
C25 O2 Cd2 134.3(4) . .
C25 O2 Cd1 95.4(3) . .
Cd2 O2 Cd1 101.05(15) . .
C26 O3 Cd1 91.9(5) . 3_455
C26 O4 Cd1 100.0(5) . 3_455
C27 O5 Cd2 133.6(4) . 3_445
C27 O6 Cd1 129.1(4) . 3_445
C28 O7 Cd1 121.4(8) . .
C31 O8 Cd2 127.0(5) . .
C28 N1 C29 125.2(19) . .
C28 N1 C30 116.2(17) . .
C29 N1 C30 113(2) . .
C31 N2 C33 121.7(11) . .
C31 N2 C32 123.6(14) . .
C33 N2 C32 114.7(13) . .
C34 N3 C35 131.3(19) . .
C34 N3 C36 108.0(18) . .
C35 N3 C36 119.8(17) . .
C2 C1 C6 119.0(5) . .
C2 C1 C25 121.1(5) . .
C6 C1 C25 119.8(5) . .
C1 C2 C3 121.0(5) . .
C1 C2 H2 119.5 . .
C3 C2 H2 119.5 . .
C2 C3 C4 120.2(6) . .
C2 C3 H3 119.9 . .
C4 C3 H3 119.9 . .
C5 C4 C3 118.4(5) . .
C5 C4 C7 121.9(5) . .
C3 C4 C7 119.7(5) . .
C4 C5 C6 121.9(5) . .
C4 C5 H5 119.0 . .
C6 C5 H5 119.0 . .
C5 C6 C1 119.4(5) . .
C5 C6 H6 120.3 . .
C1 C6 H6 120.3 . .
C8 C7 C12 119.0(5) . .
C8 C7 C4 119.5(4) . .
C12 C7 C4 121.5(5) . .
C7 C8 C9 121.2(5) . .
C7 C8 H8 119.4 . .
C9 C8 H8 119.4 . .
C10 C9 C8 118.1(5) . .
C10 C9 C13 121.5(5) . .
C8 C9 C13 120.4(5) . .
C9 C10 C11 122.3(5) . .
C9 C10 H10 118.8 . .
C11 C10 H10 118.8 . .
C12 C11 C10 118.4(4) . .
C12 C11 C19 122.4(5) . .
C10 C11 C19 119.2(4) . .
C11 C12 C7 120.9(5) . .
C11 C12 H12 119.5 . .
C7 C12 H12 119.5 . .
C18 C13 C14 114.7(8) . .
C18 C13 C9 124.8(6) . .
C14 C13 C9 120.1(7) . .
C13 C14 C15 115.4(10) . .
C13 C14 H14 122.3 . .
C15 C14 H14 122.3 . .
C16 C15 C14 128.0(9) . .
C16 C15 H15 116.0 . .
C14 C15 H15 116.0 . .
C15 C16 C17 112.5(7) . .
C15 C16 C26 126.3(7) . .
C17 C16 C26 121.2(7) . .
C16 C17 C18 121.6(9) . .
C16 C17 H17 119.2 . .
C18 C17 H17 119.2 . .
C13 C18 C17 126.4(8) . .
C13 C18 H18 116.8 . .
C17 C18 H18 116.8 . .
C24 C19 C20 118.5(5) . .
C24 C19 C11 121.5(5) . .
C20 C19 C11 120.0(5) . .
C19 C20 C21 121.3(5) . .
C19 C20 H20 119.4 . .
C21 C20 H20 119.4 . .
C22 C21 C20 120.5(5) . .
C22 C21 H21 119.7 . .
C20 C21 H21 119.7 . .
C21 C22 C23 118.5(5) . .
C21 C22 C27 119.6(5) . .
C23 C22 C27 121.9(5) . .
C24 C23 C22 120.0(5) . .
C24 C23 H23 120.0 . .
C22 C23 H23 120.0 . .
C19 C24 C23 121.2(5) . .
C19 C24 H24 119.4 . .
C23 C24 H24 119.4 . .
O1 C25 O2 119.6(5) . .
O1 C25 C1 120.7(5) . .
O2 C25 C1 119.7(5) . .
O4 C26 O3 117.3(7) . .
O4 C26 C16 122.7(7) . .
O3 C26 C16 119.8(7) . .
O4 C26 Cd1 55.2(4) . 3_455
O3 C26 Cd1 62.2(4) . 3_455
C16 C26 Cd1 177.1(6) . 3_455
O5 C27 O6 126.3(5) . .
O5 C27 C22 115.6(5) . .
O6 C27 C22 118.1(5) . .
O7 C28 N1 136.8(19) . .
O7 C28 H28 111.6 . .
N1 C28 H28 111.6 . .
N1 C29 H29A 109.5 . .
N1 C29 H29B 109.5 . .
H29A C29 H29B 109.5 . .
N1 C29 H29C 109.5 . .
H29A C29 H29C 109.5 . .
H29B C29 H29C 109.5 . .
N1 C30 H30A 109.5 . .
N1 C30 H30B 109.5 . .
H30A C30 H30B 109.5 . .
N1 C30 H30C 109.5 . .
H30A C30 H30C 109.5 . .
H30B C30 H30C 109.5 . .
O8 C31 N2 125.9(10) . .
O8 C31 H31 117.0 . .
N2 C31 H31 117.0 . .
N2 C32 H32A 109.5 . .
N2 C32 H32B 109.5 . .
H32A C32 H32B 109.5 . .
N2 C32 H32C 109.5 . .
H32A C32 H32C 109.5 . .
H32B C32 H32C 109.5 . .
N2 C33 H33A 109.5 . .
N2 C33 H33B 109.5 . .
H33A C33 H33B 109.5 . .
N2 C33 H33C 109.5 . .
H33A C33 H33C 109.5 . .
H33B C33 H33C 109.5 . .
O9 C34 N3 101(2) . .
O9 C34 H34 129.3 . .
N3 C34 H34 129.3 . .
N3 C35 H35A 109.5 . .
N3 C35 H35B 109.5 . .
H35A C35 H35B 109.5 . .
N3 C35 H35C 109.5 . .
H35A C35 H35C 109.5 . .
H35B C35 H35C 109.5 . .
N3 C36 H36A 109.5 . .
N3 C36 H36B 109.5 . .
H36A C36 H36B 109.5 . .
N3 C36 H36C 109.5 . .
H36A C36 H36C 109.5 . .
H36B C36 H36C 109.5 . .

loop_
_geom_bond_atom_site_label_1
_geom_bond_atom_site_label_2
_geom_bond_distance
_geom_bond_site_symmetry_2
Cd1 O4 2.240(6) 3_545
Cd1 O6 2.241(4) 3
Cd1 O7 2.271(6) .
Cd1 O2 2.362(4) .
Cd1 O3 2.378(7) 3_545
Cd1 O1 2.472(5) .
Cd1 C26 2.688(6) 3_545
Cd2 O5 2.178(4) 5_556
Cd2 O5 2.178(4) 3
Cd2 O2 2.282(4) .
Cd2 O2 2.282(4) 7_556
Cd2 O8 2.367(4) 7_556
Cd2 O8 2.367(4) .
O1 C25 1.234(7) .
O2 C25 1.272(7) .
O3 C26 1.174(9) .
O3 Cd1 2.378(7) 3_455
O4 C26 1.147(9) .
O4 Cd1 2.240(6) 3_455
O5 C27 1.244(7) .
O5 Cd2 2.178(4) 3_445
O6 C27 1.247(7) .
O6 Cd1 2.241(4) 3_445
O7 C28 1.180(16) .
O8 C31 1.203(9) .
O9 C34 1.37(3) .
N1 C28 1.248(16) .
N1 C29 1.49(2) .
N1 C30 1.574(18) .
N2 C31 1.297(11) .
N2 C33 1.428(19) .
N2 C32 1.458(16) .
N3 C34 1.38(3) .
N3 C35 1.50(2) .
N3 C36 1.68(3) .
C1 C2 1.375(8) .
C1 C6 1.405(8) .
C1 C25 1.486(7) .
C2 C3 1.387(7) .
C2 H2 0.9300 .
C3 C4 1.399(7) .
C3 H3 0.9300 .
C4 C5 1.373(8) .
C4 C7 1.496(7) .
C5 C6 1.382(8) .
C5 H5 0.9300 .
C6 H6 0.9300 .
C7 C8 1.392(7) .
C7 C12 1.393(7) .
C8 C9 1.396(7) .
C8 H8 0.9300 .
C9 C10 1.379(7) .
C9 C13 1.482(7) .
C10 C11 1.395(7) .
C10 H10 0.9300 .
C11 C12 1.389(7) .
C11 C19 1.501(7) .
C12 H12 0.9300 .
C13 C18 1.287(10) .
C13 C14 1.341(13) .
C14 C15 1.432(14) .
C14 H14 0.9300 .
C15 C16 1.286(12) .
C15 H15 0.9300 .
C16 C17 1.292(11) .
C16 C26 1.502(8) .
C17 C18 1.375(12) .
C17 H17 0.9300 .
C18 H18 0.9300 .
C19 C24 1.368(8) .
C19 C20 1.378(8) .
C20 C21 1.384(8) .
C20 H20 0.9300 .
C21 C22 1.370(8) .
C21 H21 0.9300 .
C22 C23 1.404(8) .
C22 C27 1.503(7) .
C23 C24 1.383(7) .
C23 H23 0.9300 .
C24 H24 0.9300 .
C26 Cd1 2.688(6) 3_455
C28 H28 0.9300 .
C29 H29A 0.9600 .
C29 H29B 0.9600 .
C29 H29C 0.9600 .
C30 H30A 0.9600 .
C30 H30B 0.9600 .
C30 H30C 0.9600 .
C31 H31 0.9300 .
C32 H32A 0.9600 .
C32 H32B 0.9600 .
C32 H32C 0.9600 .
C33 H33A 0.9600 .
C33 H33B 0.9600 .
C33 H33C 0.9600 .
C34 H34 0.9300 .
C35 H35A 0.9600 .
C35 H35B 0.9600 .
C35 H35C 0.9600 .
C36 H36A 0.9600 .
C36 H36B 0.9600 .
C36 H36C 0.9600 .
